data_9015612
loop_
_publ_author_name
'Fanchon, E.'
'Vicat, J.'
'Hodeau, J. L.'
'Wolfers, P.'
'Duc Tran Qui'
'Strobel, P.'

_publ_section_title
;
 Commensurate ordering and domains in the Ba1.2Ti6.8Mg1.2O16 hollandite
;
_journal_issue 5
_journal_name_full 'Acta Crystallographica, Section B'
_journal_page_first 440
_journal_page_last 448
_journal_paper_doi 10.1107/S0108768187097520
_journal_volume 43
_journal_year 1987
_chemical_formula_sum 'Ba3 Mg3 O40 Ti17'
_space_group_IT_number 12
_symmetry_space_group_name_Hall '-I 2y'
_symmetry_space_group_name_H-M 'I 1 2/m 1'
_cell_angle_alpha 90
_cell_angle_beta 90.77
_cell_angle_gamma 90
_cell_length_a 10.227
_cell_length_b 14.907
_cell_length_c 9.964
_cell_formula_units_Z 2
_cell_volume 1518.913
_database_code_amcsd 0016683
_exptl_crystal_density_diffrn 4.239
_cod_original_formula_sum 'Ba3 (Ti17 Mg3) O40'
_cod_database_code 9015612
_amcsd_formula_title Ba1.2Ti6.8Mg1.2O16

loop_
_space_group_symop_operation_xyz
x,y,z
1/2+x,1/2+y,1/2+z
x,-y,z
1/2+x,1/2-y,1/2+z
-x,y,-z
1/2-x,1/2+y,1/2-z
-x,-y,-z
1/2-x,1/2-y,1/2-z

loop_
_atom_site_aniso_label
_atom_site_aniso_U_11
_atom_site_aniso_U_22
_atom_site_aniso_U_33
_atom_site_aniso_U_12
_atom_site_aniso_U_13
_atom_site_aniso_U_23
Ba1 0.01330 0.01800 0.01460 0.00000 0.00060 0.00000
Ba2 0.01830 0.01710 0.01730 0.00000 0.00050 0.00000

loop_
_atom_site_label
_atom_site_fract_x
_atom_site_fract_y
_atom_site_fract_z
_atom_site_occupancy
Ba1 0.00000 0.13264 0.00000 1.00000
Ba2 0.00000 0.50000 0.00000 1.00000
Ti1 0.65560 0.00000 0.16300 0.85000
Mg1 0.65560 0.00000 0.16300 0.15000
Ti2 0.64280 0.19930 0.17790 0.85000
Mg2 0.64280 0.19930 0.17790 0.15000
Ti3 0.64740 0.40010 0.16290 0.85000
Mg3 0.64740 0.40010 0.16290 0.15000
Ti4 0.15800 0.00000 0.34000 0.85000
Mg4 0.15800 0.00000 0.34000 0.15000
Ti5 0.17310 0.19930 0.35400 0.85000
Mg5 0.17310 0.19930 0.35400 0.15000
Ti6 0.16130 0.39990 0.34760 0.85000
Mg6 0.16130 0.39990 0.34760 0.15000
O1 0.84500 0.00000 0.19500 1.00000
O2 0.84200 0.20100 0.19740 1.00000
O3 0.84200 0.40170 0.20000 1.00000
O4 0.85100 0.00000 0.46100 1.00000
O5 0.84490 0.20000 0.45760 1.00000
O6 0.83630 0.39890 0.46000 1.00000
O7 0.20300 0.00000 0.14900 1.00000
O8 0.20480 0.19800 0.15100 1.00000
O9 0.20600 0.40040 0.15000 1.00000
O10 0.46200 0.00000 0.16900 1.00000
O11 0.45730 0.20100 0.17160 1.00000
O12 0.45900 0.39940 0.18380 1.00000

loop_
_cod_related_entry_id
_cod_related_entry_database
_cod_related_entry_code
1 AMCSD 0016683

_cod_duplicate_entry 1008813
